data_2004779
loop_
_publ_author_name
'Sakai, K.'
'Ishikura, A.'
'Tsubomura, T.'
'Matsumoto, K.'

_publ_section_title
;
 Two Different Crystal Forms of
 <i>cis</i>-diamminebis(pyrazole)platinum(II) Nitrate
;
_journal_issue 4
_journal_name_full 'Acta Crystallographica Section C'
_journal_page_first 779
_journal_page_last 783
_journal_paper_doi 10.1107/S0108270195013461
_journal_volume 52
_journal_year 1996
_chemical_formula_iupac '[Pt1 (N H3)2 (C3 H4 N2)2](N1 O3)2, C3 H4 N2'
_chemical_formula_moiety 'C6 H14 N6 Pt, C3 H4 N2, (N O3)2'
_chemical_formula_structural '(Pt (N H3)2 (C3 H4 N2)2) (N O3)2 (C3 H4 N2)'
_chemical_formula_sum 'C9 H18 N10 O6 Pt'
_chemical_formula_weight 557.395
_chemical_name_systematic
;
cis-Diammine-bis(pyrazole)platinum(II) nitrate pyrazole
;
_space_group_IT_number 4
_symmetry_cell_setting monoclinic
_symmetry_space_group_name_Hall 'P 2yb'
_symmetry_space_group_name_H-M 'P 1 21 1'
_audit_creation_method 'teXsan (modified by Ken Sakai)'
_cell_angle_alpha 90
_cell_angle_beta 98.890(10)
_cell_angle_gamma 90
_cell_formula_units_Z 2
_cell_length_a 10.049(2)
_cell_length_b 7.531(3)
_cell_length_c 12.2980(10)
_cell_measurement_reflns_used 25
_cell_measurement_temperature 296.0
_cell_measurement_theta_max 20.96
_cell_measurement_theta_min 15.89
_cell_volume 919.5(4)
_computing_cell_refinement 'MSC/AFC Diffractometer Control'
_computing_data_collection 'MSC/AFC Diffractometer Control'
_computing_data_reduction 'teXsan: PROCESS (MSC)'
_computing_publication_material 'teXsan: FINISH (MSC)'
_computing_structure_refinement 'teXsan: LS (MSC)'
_computing_structure_solution 'SAPI91 (Fan, 1991)'
_diffrn_ambient_temperature 296
_diffrn_measurement_device 'Rigaku AFC-5S'
_diffrn_measurement_method \w/2\q
_diffrn_radiation_monochromator graphite
_diffrn_radiation_source 'X-ray tube'
_diffrn_radiation_type MoK\a
_diffrn_radiation_wavelength 0.71069
_diffrn_reflns_av_R_equivalents 0.0333
_diffrn_reflns_av_sigmaI/netI 0.0862
_diffrn_reflns_limit_h_max 14
_diffrn_reflns_limit_h_min 0
_diffrn_reflns_limit_k_max 10
_diffrn_reflns_limit_k_min 0
_diffrn_reflns_limit_l_max 17
_diffrn_reflns_limit_l_min -17
_diffrn_reflns_number 3033
_diffrn_reflns_theta_max 30.0
_diffrn_reflns_theta_min 2.5
_diffrn_standards_decay_% 0.77
_diffrn_standards_interval_count 150
_diffrn_standards_number 3
_exptl_absorpt_coefficient_mu 7.679
_exptl_absorpt_correction_T_max 1.000
_exptl_absorpt_correction_T_min 0.575
_exptl_absorpt_correction_type 'empirical via \y scan'
_exptl_absorpt_process_details psi-scan
_exptl_crystal_colour colorless
_exptl_crystal_density_diffrn 2.0132
_exptl_crystal_density_method 'not measured'
_exptl_crystal_description plate
_exptl_crystal_F_000 536.00
_exptl_crystal_size_max 0.40
_exptl_crystal_size_mid 0.10
_exptl_crystal_size_min 0.10
_refine_diff_density_max 1.19
_refine_diff_density_min -1.00
_refine_ls_extinction_coef 6.00601
_refine_ls_extinction_method 'Zachariasen type II, Gaussian isotropic'
_refine_ls_goodness_of_fit_obs 1.20
_refine_ls_hydrogen_treatment noref
_refine_ls_matrix_type full
_refine_ls_number_constraints 0
_refine_ls_number_parameters 235
_refine_ls_number_reflns 2056
_refine_ls_number_restraints 0
_refine_ls_R_factor_obs 0.0383
_refine_ls_shift/esd_max 0.0190
_refine_ls_structure_factor_coef F
_refine_ls_weighting_scheme 'sigma; w = 1/\s^2^(F)'
_refine_ls_wR_factor_obs 0.0248
_reflns_number_observed 2056
_reflns_number_total 2886
_reflns_observed_criterion I_>_3.0_sigma(I)
_cod_data_source_file kh1060.cif
_cod_data_source_block ptpz2
_cod_original_sg_symbol_Hall 'P 2y1'
_cod_original_sg_symbol_H-M 'P 21'
_cod_original_formula_sum 'C9 H18 N10 O6 Pt1'
_cod_database_code 2004779

loop_
_symmetry_equiv_pos_as_xyz
'   +x,   +y,   +z'
'   -x,1/2+y,   -z'

loop_
_atom_site_aniso_label
_atom_site_aniso_U_11
_atom_site_aniso_U_22
_atom_site_aniso_U_33
_atom_site_aniso_U_12
_atom_site_aniso_U_13
_atom_site_aniso_U_23
Pt 0.0337(2) 0.0406(2) 0.0367(2) -0.0026(8) 0.00670(10) -0.0062(8)
O(1) 0.053(6) 0.064(7) 0.080(8) 0.005(6) 0.007(5) -0.003(6)
O(2) 0.053(5) 0.130(10) 0.102(8) -0.024(6) 0.023(6) -0.043(7)
O(3) 0.100(10) 0.070(10) 0.30(3) -0.010(10) -0.030(10) 0.030(10)
O(4) 0.038(5) 0.22(2) 0.084(7) -0.012(7) 0.007(5) 0.041(8)
O(5) 0.059(5) 0.10(2) 0.046(5) -0.005(5) -0.011(4) 0.010(6)
O(6) 0.089(7) 0.28(2) 0.053(6) 0.05(2) 0.026(5) 0.05(2)
N(1) 0.060(6) 0.046(7) 0.062(7) -0.007(6) 0.023(5) -0.004(6)
N(2) 0.048(4) 0.041(8) 0.046(5) 0.010(10) 0.005(4) -0.020(10)
N(3) 0.029(5) 0.053(7) 0.037(6) -0.001(5) 0.005(4) -0.007(5)
N(4) 0.053(6) 0.075(9) 0.070(8) -0.002(6) 0.000(6) -0.008(8)
N(5) 0.037(4) 0.060(10) 0.040(5) 0.000(10) 0.012(4) 0.000(10)
N(6) 0.035(4) 0.12(2) 0.046(5) 0.000(10) 0.003(4) 0.000(10)
N(7) 0.046(6) 0.075(8) 0.047(7) 0.000(6) 0.007(5) 0.000(6)
N(8) 0.059(7) 0.080(9) 0.041(7) 0.009(6) -0.001(5) 0.004(7)
N(9) 0.047(7) 0.15(3) 0.075(9) 0.000(10) 0.002(6) -0.07(2)
N(10) 0.047(6) 0.09(2) 0.053(7) -0.016(6) 0.009(5) 0.006(7)
C(1) 0.051(8) 0.090(10) 0.053(9) 0.012(7) 0.016(6) -0.012(8)
C(2) 0.056(7) 0.08(3) 0.090(10) -0.010(10) -0.003(7) -0.04(2)
C(3) 0.027(5) 0.036(7) 0.063(9) 0.002(5) -0.006(5) -0.010(7)
C(4) 0.056(6) 0.030(10) 0.047(7) -0.002(5) -0.011(5) 0.008(6)
C(5) 0.038(6) 0.130(10) 0.068(9) 0.02(2) -0.001(5) -0.03(2)
C(6) 0.026(5) 0.090(10) 0.060(7) -0.020(10) 0.003(5) 0.02(2)
C(7) 0.05(2) 0.09(2) 0.080(10) -0.010(10) 0.020(10) 0.000(10)
C(8) 0.041(7) 0.048(9) 0.120(10) -0.002(7) 0.020(9) -0.020(10)
C(9) 0.058(8) 0.070(10) 0.051(9) 0.000(8) -0.002(7) -0.017(8)

loop_
_atom_site_label
_atom_site_fract_x
_atom_site_fract_y
_atom_site_fract_z
_atom_site_U_iso_or_equiv
_atom_site_thermal_displace_type
_atom_site_calc_flag
_atom_site_calc_attached_atom
Pt .82899(3) .2549 .63030(3) .03689(10) Uani d .
O(1) .4252(9) .125(2) .5705(9) .066(3) Uani d .
O(2) .2121(9) .1610(10) .5437(8) .093(4) Uani d .
O(3) .344(2) .377(2) .545(2) .164(9) Uani d .
O(4) .2708(8) .677(2) .7465(7) .115(5) Uani d .
O(5) .0733(7) .710(2) .6619(6) .072(4) Uani d .
O(6) .1122(8) .739(6) .8356(7) .138(6) Uani d .
N(1) .9176(9) .0460(10) .5640(8) .054(3) Uani d .
N(2) .6885(7) .272(4) .4914(6) .045(3) Uani d .
N(3) .7433(8) .4660(10) .6894(7) .040(3) Uani d .
N(4) .6145(10) .505(2) .6908(9) .067(4) Uani d .
N(5) .9650(7) .245(5) .7677(7) .046(3) Uani d .
N(6) .9290(8) .237(5) .8676(7) .067(5) Uani d .
N(7) .6645(9) .1610(10) .9022(8) .056(3) Uani d .
N(8) .6410(10) .114(2) 1.0031(8) .061(4) Uani d .
N(9) .323(2) .237(5) .5590(10) .090(7) Uani d .
N(10) .1544(10) .706(2) .7498(9) .065(5) Uani d .
C(1) .5980(10) .670(2) .7360(10) .063(5) Uani d .
C(2) .7290(10) .731(5) .7630(10) .079(7) Uani d .
C(3) .8087(10) .605(2) .7351(10) .043(4) Uani d .
C(4) 1.0370(10) .222(2) .9455(9) .045(4) Uani d .
C(5) 1.1459(10) .254(7) .8946(10) .081(5) Uani d .
C(6) 1.1012(9) .246(5) .7822(9) .060(4) Uani d .
C(7) .524(2) .033(4) 1.002(3) .072(7) Uani d .
C(8) .4640(10) .032(2) .8910(10) .070(5) Uani d .
C(9) .5580(10) .104(2) .8360(10) .062(5) Uani d .
H(1) .9722 .0858 .5212 .0656 Uiso calc N(1)
H(2) .9625 -0.0170 .6165 .0567 Uiso calc N(1)
H(3) .8559 -0.0193 .5260 .0567 Uiso calc N(1)
H(4) .6209 .2025 .4979 .0340 Uiso calc N(2)
H(5) .6603 .3807 .4824 .0340 Uiso calc N(2)
H(6) .7246 .2391 .4346 .0656 Uiso calc N(2)
H(7) .5480 .4347 .6659 .0500 Uiso calc N(4)
H(8) .5171 .7275 .7467 .0878 Uiso calc C(1)
H(9) .7558 .8424 .7957 .1018 Uiso calc C(2)
H(10) .9042 .6142 .7467 .0811 Uiso calc C(3)
H(11) .8463 .2418 .8804 .0851 Uiso calc N(6)
H(12) 1.0380 .1934 1.0209 .0578 Uiso calc C(4)
H(13) 1.2352 .2778 .9294 .0710 Uiso calc C(5)
H(14) 1.1560 .2421 .7259 .0558 Uiso calc C(6)
H(15) .6968 .1361 1.0631 .0717 Uiso calc N(8)
H(16) .4885 -0.0151 1.0628 .0861 Uiso calc C(7)
H(17) .3765 -0.0091 .8605 .0757 Uiso calc C(8)
H(18) .5485 .1120 .7584 .0742 Uiso calc C(9)

loop_
_atom_type_symbol
_atom_type_scat_source
_atom_type_scat_dispersion_real
_atom_type_scat_dispersion_imag
C 'International Tables for X-ray Crystallography (1974, Vol. IV)' .003 .002
H 'International Tables for X-ray Crystallography (1974, Vol. IV)' .000 .000
N 'International Tables for X-ray Crystallography (1974, Vol. IV)' .006 .003
Pt 'International Tables for X-ray Crystallography (1974, Vol. IV)' -01.703 8.390
O 'International Tables for X-ray Crystallography (1974, Vol. IV)' .011 .006

loop_
_geom_angle_atom_site_label_1
_geom_angle_atom_site_label_2
_geom_angle_atom_site_label_3
_geom_angle
_geom_angle_publ_flag
N(1) Pt N(2) 90.1(8) yes
N(1) Pt N(3) 177.4(4) yes
N(1) Pt N(5) 91.4(9) yes
N(2) Pt N(3) 88.5(7) yes
N(2) Pt N(5) 178.0(10) yes
N(3) Pt N(5) 90.0(10) yes
N(4) N(3) C(3) 104.0(9) yes
N(3) N(4) C(1) 112.0(10) yes
N(6) N(5) C(6) 107.0(8) yes
N(5) N(6) C(4) 110.9(8) yes
N(8) N(7) C(9) 104.2(10) yes
N(7) N(8) C(7) 112.0(10) yes
N(4) C(1) C(2) 103.0(10) yes
C(1) C(2) C(3) 106(2) yes
N(3) C(3) C(2) 113.0(10) yes
N(6) C(4) C(5) 105.0(10) yes
C(4) C(5) C(6) 106.0(10) yes
N(5) C(6) C(5) 107.3(9) yes
N(8) C(7) C(8) 105(2) yes
C(7) C(8) C(9) 104.0(10) yes
N(7) C(9) C(8) 113.0(10) yes
Pt N(3) N(4) 131.0(8) no
Pt N(3) C(3) 125.0(7) no
Pt N(5) N(6) 122.1(6) no
Pt N(5) C(6) 131.0(7) no
O(1) N(9) O(2) 112(2) no
O(1) N(9) O(3) 118(2) no
O(2) N(9) O(3) 127(3) no
O(4) N(10) O(5) 119.0(10) no
O(4) N(10) O(6) 122.0(10) no
O(5) N(10) O(6) 118.0(10) no

loop_
_geom_bond_atom_site_label_1
_geom_bond_atom_site_label_2
_geom_bond_distance
_geom_bond_publ_flag
Pt N(1) 2.040(10) yes
Pt N(2) 2.045(7) yes
Pt N(3) 1.997(9) yes
Pt N(5) 2.004(8) yes
N(3) N(4) 1.330(10) yes
N(3) C(3) 1.320(10) yes
N(4) C(1) 1.38(2) yes
N(5) N(6) 1.340(10) yes
N(5) C(6) 1.350(10) yes
N(6) C(4) 1.340(10) yes
N(7) N(8) 1.340(10) yes
N(7) C(9) 1.310(10) yes
N(8) C(7) 1.32(2) yes
C(1) C(2) 1.38(2) yes
C(2) C(3) 1.32(3) yes
C(4) C(5) 1.36(2) yes
C(5) C(6) 1.390(10) yes
C(7) C(8) 1.41(4) yes
C(8) C(9) 1.36(2) yes
O(1) N(9) 1.32(3) no
O(2) N(9) 1.24(2) no
O(3) N(9) 1.09(4) no
O(4) N(10) 1.200(10) no
O(5) N(10) 1.250(10) no
O(6) N(10) 1.220(10) no
N(1) H(1) 0.8700 no
N(1) H(2) 0.8700 no
N(1) H(3) 0.8700 no
N(2) H(4) 0.8698 no
N(2) H(5) 0.8703 no
N(2) H(6) 0.8699 no
N(4) H(7) 0.8700 no
N(6) H(11) 0.8700 no
N(8) H(15) 0.8700 no
C(1) H(8) 0.9500 no
C(2) H(9) 0.9499 no
C(3) H(10) 0.9500 no
C(4) H(12) 0.9500 no
C(5) H(13) 0.9500 no
C(6) H(14) 0.9500 no
C(7) H(16) 0.9499 no
C(8) H(17) 0.9500 no
C(9) H(18) 0.9500 no

loop_
_geom_contact_atom_site_label_1
_geom_contact_atom_site_label_2
_geom_contact_distance
_geom_contact_site_symmetry_2
_geom_contact_publ_flag
O(1) N(2) 2.95(3) 2_646 yes
O(3) N(2) 3.01(4) 2_656 yes
O(3) N(1) 3.03(2) 2_656 yes
O(4) N(2) 3.100(10) 2_656 yes
O(5) N(1) 3.060(10) 2_656 yes
O(5) N(1) 3.12(2) 1_465 yes
O(6) N(8) 3.07(2) 2_657 yes
N(6) N(7) 2.820(10) . yes
O(1) N(2) 3.16(2) . no
O(1) N(4) 3.30(2) 2_646 no
O(2) N(1) 3.130(10) 1_455 no
O(2) N(2) 3.15(3) 2_646 no
O(2) N(3) 3.310(10) 2_646 no
O(2) N(1) 3.370(10) 2_656 no
O(3) N(4) 3.17(2) . no
O(4) N(8) 3.110(10) 2_657 no
O(5) N(2) 3.300(10) 2_656 no
